data_2312534
loop_
_publ_author_name
'Ben, Anna'
'Hoelm, Marta'
'Ch&#x119;ci&#x144;ska, Lilianna'

_publ_section_title
;
 Supramolecular architectures in multicomponent crystals of
 imidazole-based drugs and trithiocyanuric acid.
;
_journal_coeditor_code AW5087
_journal_issue 4
_journal_name_full 'Acta crystallographica Section B, Structural science, crystal engineering and materials'
_journal_page_first 294
_journal_page_last 304
_journal_paper_doi 10.1107/S2052520624005055
_journal_volume 80
_journal_year 2024
_chemical_formula_moiety 'C26 H29 Cl2 N4 O4, C3 H2 N3 S3, 0.16(H2 O)'
_chemical_formula_sum 'C29 H31.32 Cl2 N7 O4.16 S3'
_chemical_formula_weight 711.57
_space_group_crystal_system monoclinic
_space_group_IT_number 14
_space_group_name_Hall '-P 2ybc'
_space_group_name_H-M_alt 'P 1 21/c 1'
_atom_sites_solution_hydrogens mixed
_atom_sites_solution_primary direct
_audit_creation_method SHELXL-2019/2
_cell_angle_alpha 90
_cell_angle_beta 102.8970(10)
_cell_angle_gamma 90
_cell_formula_units_Z 4
_cell_length_a 13.02910(10)
_cell_length_b 10.92970(10)
_cell_length_c 23.8029(3)
_cell_measurement_reflns_used 16827
_cell_measurement_temperature 295(2)
_cell_measurement_theta_max 76.9370
_cell_measurement_theta_min 3.7680
_cell_volume 3304.12(6)
_computing_cell_refinement 'CrysAlisPro 1.171.42.80a (Rigaku OD, 2023)'
_computing_data_collection 'CrysAlisPro 1.171.42.80a (Rigaku OD, 2023)'
_computing_data_reduction 'CrysAlisPro 1.171.42.80a (Rigaku OD, 2023)'
_computing_molecular_graphics
;
Mercury (Macrae et al., 2020) & PLATON (Spek, 2020)
;
_computing_publication_material 'publCIF (Westrip, 2010)'
_computing_structure_refinement 'SHELXL-2019/2 (Sheldrick, 2015b)'
_computing_structure_solution 'SHELXT (Sheldrick, 2015a)'
_diffrn_ambient_temperature 295(2)
_diffrn_detector 'Hybrid Pixel Array Detector'
_diffrn_detector_area_resol_mean 10.0000
_diffrn_detector_type HyPix
_diffrn_measured_fraction_theta_full 0.999
_diffrn_measured_fraction_theta_max 0.954
_diffrn_measurement_device 'four-circle diffractometer'
_diffrn_measurement_device_type 'XtaLAB Synergy, Dualflex, HyPix'
_diffrn_measurement_method '\w scans'
_diffrn_radiation_monochromator mirror
_diffrn_radiation_probe x-ray
_diffrn_radiation_type 'Cu K\a'
_diffrn_radiation_wavelength 1.54184
_diffrn_reflns_av_R_equivalents 0.0327
_diffrn_reflns_av_unetI/netI 0.0212
_diffrn_reflns_Laue_measured_fraction_full 0.999
_diffrn_reflns_Laue_measured_fraction_max 0.954
_diffrn_reflns_limit_h_max 16
_diffrn_reflns_limit_h_min -16
_diffrn_reflns_limit_k_max 13
_diffrn_reflns_limit_k_min -11
_diffrn_reflns_limit_l_max 27
_diffrn_reflns_limit_l_min -29
_diffrn_reflns_number 31878
_diffrn_reflns_point_group_measured_fraction_full 0.999
_diffrn_reflns_point_group_measured_fraction_max 0.954
_diffrn_reflns_theta_full 67.684
_diffrn_reflns_theta_max 77.336
_diffrn_reflns_theta_min 3.480
_diffrn_source 'micro-focus sealed X-ray tube'
_diffrn_source_type 'PhotonJet (Cu) X-ray Source'
_exptl_absorpt_coefficient_mu 3.934
_exptl_absorpt_correction_T_max 1.000
_exptl_absorpt_correction_T_min 0.240
_exptl_absorpt_correction_type gaussian
_exptl_absorpt_process_details
;
CrysAlisPro 1.171.42.80a (Rigaku OD, 2023)
;
_exptl_crystal_colour yellow
_exptl_crystal_density_diffrn 1.430
_exptl_crystal_description plate
_exptl_crystal_F_000 1478
_exptl_crystal_size_max 0.170
_exptl_crystal_size_mid 0.140
_exptl_crystal_size_min 0.030
_refine_diff_density_max 0.437
_refine_diff_density_min -0.481
_refine_diff_density_rms 0.045
_refine_ls_extinction_method none
_refine_ls_goodness_of_fit_ref 1.131
_refine_ls_hydrogen_treatment mixed
_refine_ls_matrix_type full
_refine_ls_number_parameters 487
_refine_ls_number_reflns 6692
_refine_ls_number_restraints 32
_refine_ls_restrained_S_all 1.133
_refine_ls_R_factor_all 0.0612
_refine_ls_R_factor_gt 0.0573
_refine_ls_shift/su_max 0.001
_refine_ls_shift/su_mean 0.000
_refine_ls_structure_factor_coef Fsqd
_refine_ls_weighting_details 'w=1/[\s^2^(Fo^2^)+(0.0279P)^2^+3.7742P] where P=(Fo^2^+2Fc^2^)/3'
_refine_ls_weighting_scheme calc
_refine_ls_wR_factor_gt 0.1289
_refine_ls_wR_factor_ref 0.1307
_reflns_Friedel_coverage 0.000
_reflns_number_gt 6113
_reflns_number_total 6692
_reflns_threshold_expression 'I > 2\s(I)'
_cod_data_source_file aw5087.cif
_cod_data_source_block KTZ-TTCA-0.16H2O
_cod_depositor_comments 'Adding full bibliography for 2312533--2312535.cif.'
_cod_original_sg_symbol_H-M 'P 21/c'
_cod_database_code 2312534
_shelx_shelxl_version_number 2019/2
_shelx_space_group_comment
;
The symmetry employed for this shelxl refinement is uniquely defined
by the following loop, which should always be used as a source of
symmetry information in preference to the above space-group names.
They are only intended as comments.
;
_shelx_estimated_absorpt_t_min 0.554
_shelx_estimated_absorpt_t_max 0.891

loop_
_space_group_symop_operation_xyz
'x, y, z'
'-x, y+1/2, -z+1/2'
'-x, -y, -z'
'x, -y-1/2, z-1/2'

loop_
_atom_site_label
_atom_site_type_symbol
_atom_site_fract_x
_atom_site_fract_y
_atom_site_fract_z
_atom_site_U_iso_or_equiv
_atom_site_adp_type
_atom_site_occupancy
_atom_site_site_symmetry_order
_atom_site_calc_flag
_atom_site_refinement_flags_posn
_atom_site_refinement_flags_adp
_atom_site_refinement_flags_occupancy
_atom_site_disorder_assembly
_atom_site_disorder_group
Cl1 Cl 0.17457(8) 0.05588(8) 0.24917(5) 0.0822(3) Uani 1 1 d . . . . .
Cl2 Cl -0.09281(8) 0.29070(15) 0.35198(5) 0.1095(5) Uani 1 1 d . . . . .
O4 O 1.0226(2) 0.6901(3) -0.05222(13) 0.0829(8) Uani 1 1 d . . . . .
N1 N 0.48427(19) 0.2451(2) 0.27454(11) 0.0550(6) Uani 1 1 d . . . . .
N2 N 0.59792(19) 0.2062(2) 0.22328(11) 0.0542(6) Uani 1 1 d . . . . .
N3 N 0.7388(2) 0.6571(2) 0.04987(12) 0.0633(7) Uani 1 1 d . . . . .
N4 N 0.8948(2) 0.7389(3) -0.00732(13) 0.0699(8) Uani 1 1 d . . . . .
C1 C 0.2960(2) 0.3074(3) 0.25394(13) 0.0524(7) Uani 1 1 d . . . . .
C2 C 0.3863(2) 0.2448(3) 0.29539(14) 0.0611(8) Uani 1 1 d . . . . .
H2A H 0.398458 0.285946 0.332387 0.073 Uiso 1 1 calc R U . . .
H2B H 0.366543 0.160866 0.301110 0.073 Uiso 1 1 calc R U . . .
C3 C 0.5042(2) 0.1774(3) 0.23166(14) 0.0587(8) Uani 1 1 d . . . . .
H3 H 0.459177 0.119097 0.210919 0.070 Uiso 1 1 calc R U . . .
C4 C 0.6394(2) 0.2939(3) 0.26210(15) 0.0619(8) Uani 1 1 d . . . . .
H4 H 0.704917 0.330683 0.265760 0.074 Uiso 1 1 calc R U . . .
C5 C 0.5692(2) 0.3182(3) 0.29435(14) 0.0626(8) Uani 1 1 d . . . . .
H5 H 0.577237 0.374253 0.324410 0.075 Uiso 1 1 calc R U . . .
C6 C 0.1958(2) 0.2988(3) 0.27728(13) 0.0521(7) Uani 1 1 d . . . . .
C7 C 0.1391(2) 0.1916(3) 0.27783(13) 0.0564(7) Uani 1 1 d . . . . .
C8 C 0.0499(3) 0.1878(4) 0.30054(15) 0.0713(10) Uani 1 1 d . . . . .
H8 H 0.012522 0.115461 0.300786 0.086 Uiso 1 1 calc R U . . .
C9 C 0.0182(3) 0.2946(4) 0.32280(14) 0.0722(10) Uani 1 1 d . . . . .
C10 C 0.0708(3) 0.4007(4) 0.32249(16) 0.0769(11) Uani 1 1 d . . . . .
H10 H 0.047187 0.471738 0.337055 0.092 Uiso 1 1 calc R U . . .
C11 C 0.1604(3) 0.4030(3) 0.30028(15) 0.0677(9) Uani 1 1 d . . . . .
H11 H 0.197551 0.475875 0.300808 0.081 Uiso 1 1 calc R U . . .
O1A O 0.2849(17) 0.2588(17) 0.2024(6) 0.049(2) Uani 0.625(7) 1 d . . P A 1
O2A O 0.3285(9) 0.4279(10) 0.2548(3) 0.0574(18) Uani 0.625(7) 1 d . . P A 1
C12A C 0.2733(8) 0.4715(8) 0.1992(4) 0.061(2) Uani 0.625(7) 1 d . . P A 1
H12A H 0.306106 0.544304 0.187893 0.073 Uiso 0.625(7) 1 calc R U P A 1
H12B H 0.199991 0.488620 0.198616 0.073 Uiso 0.625(7) 1 calc R U P A 1
C13A C 0.2842(5) 0.3649(5) 0.1617(2) 0.0558(14) Uani 0.625(7) 1 d . . P A 1
H13A H 0.224370 0.359670 0.128514 0.067 Uiso 0.625(7) 1 calc R U P A 1
C14A C 0.3874(4) 0.3703(6) 0.1427(2) 0.0590(15) Uani 0.625(7) 1 d . . P A 1
H14A H 0.445429 0.385898 0.175299 0.071 Uiso 0.625(7) 1 calc R U P A 1
H14B H 0.400486 0.293896 0.124726 0.071 Uiso 0.625(7) 1 calc R U P A 1
O3A O 0.3762(4) 0.4643(8) 0.1041(3) 0.077(2) Uani 0.625(7) 1 d D . P A 1
O1B O 0.3156(14) 0.4330(18) 0.2354(5) 0.055(3) Uani 0.375(7) 1 d . . P A 2
O2B O 0.273(3) 0.253(3) 0.1903(12) 0.055(4) Uani 0.375(7) 1 d . . P A 2
C12B C 0.2157(9) 0.3319(10) 0.1549(4) 0.069(3) Uani 0.375(7) 1 d . . P A 2
H12C H 0.141482 0.320350 0.153792 0.082 Uiso 0.375(7) 1 calc DR U P A 2
H12D H 0.227052 0.322802 0.116172 0.082 Uiso 0.375(7) 1 calc R U P A 2
C13B C 0.2517(14) 0.4530(19) 0.1788(6) 0.063(3) Uani 0.375(7) 1 d . . P A 2
H13B H 0.189944 0.501201 0.182227 0.076 Uiso 0.375(7) 1 calc R U P A 2
C14B C 0.3167(7) 0.5279(9) 0.1436(4) 0.064(2) Uani 0.375(7) 1 d . . P A 2
H14C H 0.270822 0.554435 0.107780 0.077 Uiso 0.375(7) 1 calc R U P A 2
H14D H 0.344487 0.600408 0.165253 0.077 Uiso 0.375(7) 1 calc R U P A 2
O3B O 0.4027(7) 0.4584(11) 0.1308(5) 0.087(4) Uani 0.375(7) 1 d D . P A 2
C15 C 0.4727(3) 0.5087(3) 0.09759(18) 0.0738(10) Uani 1 1 d D . . . .
C16 C 0.5693(3) 0.4521(3) 0.11238(17) 0.0732(10) Uani 1 1 d . . . . .
H16 H 0.576099 0.379375 0.133148 0.088 Uiso 1 1 calc R U . . .
C17 C 0.6561(3) 0.5018(3) 0.09681(15) 0.0679(9) Uani 1 1 d . . . . .
H17 H 0.721375 0.464275 0.108647 0.081 Uiso 1 1 calc R U . . .
C18 C 0.6471(3) 0.6073(3) 0.06369(13) 0.0578(7) Uani 1 1 d . . . . .
C19 C 0.5497(3) 0.6623(4) 0.04871(18) 0.0795(11) Uani 1 1 d . . . . .
H19 H 0.541807 0.733436 0.026737 0.095 Uiso 1 1 calc R U . . .
C20 C 0.4635(3) 0.6138(4) 0.0657(2) 0.0908(13) Uani 1 1 d . . . . .
H20 H 0.398697 0.652965 0.055360 0.109 Uiso 1 1 calc R U . . .
C21 C 0.8054(3) 0.5714(3) 0.02793(18) 0.0723(10) Uani 1 1 d . . . . .
H21A H 0.769402 0.545086 -0.010326 0.087 Uiso 1 1 calc R U . . .
H21B H 0.816769 0.499734 0.052598 0.087 Uiso 1 1 calc R U . . .
C22 C 0.9084(3) 0.6242(4) 0.0250(2) 0.0828(12) Uani 1 1 d . . . . .
H22A H 0.949233 0.639086 0.063783 0.099 Uiso 1 1 calc R U . . .
H22B H 0.946834 0.566460 0.006596 0.099 Uiso 1 1 calc R U . . .
C23 C 0.8275(3) 0.8256(3) 0.01359(19) 0.0814(11) Uani 1 1 d . . . . .
H23A H 0.815473 0.896139 -0.011782 0.098 Uiso 1 1 calc R U . . .
H23B H 0.862712 0.853647 0.051699 0.098 Uiso 1 1 calc R U . . .
C24 C 0.7247(3) 0.7698(3) 0.01632(17) 0.0731(10) Uani 1 1 d . . . . .
H24A H 0.684341 0.827506 0.033605 0.088 Uiso 1 1 calc R U . . .
H24B H 0.685238 0.752370 -0.022458 0.088 Uiso 1 1 calc R U . . .
C25 C 0.9574(3) 0.7647(4) -0.04337(16) 0.0681(9) Uani 1 1 d . . . . .
C26 C 0.9451(4) 0.8857(4) -0.0739(2) 0.1045(16) Uani 1 1 d . . . . .
H26A H 0.972283 0.949530 -0.047042 0.157 Uiso 1 1 calc R U . . .
H26B H 0.871830 0.900446 -0.090249 0.157 Uiso 1 1 calc R U . . .
H26C H 0.983168 0.884458 -0.104117 0.157 Uiso 1 1 calc R U . . .
S1 S 0.85318(7) 0.25626(10) 0.18102(4) 0.0714(2) Uani 1 1 d . . . . .
S2 S 0.76188(7) 0.15229(10) -0.04125(4) 0.0712(3) Uani 1 1 d . . . . .
S3 S 0.49728(6) 0.03218(9) 0.08767(3) 0.0623(2) Uani 1 1 d . . . . .
N5 N 0.67704(18) 0.1464(2) 0.12936(10) 0.0501(5) Uani 1 1 d . . . . .
N6 N 0.6413(2) 0.0985(2) 0.03118(11) 0.0526(6) Uani 1 1 d . . . . .
N7 N 0.7920(2) 0.2031(3) 0.07048(12) 0.0554(6) Uani 1 1 d . . . . .
C41 C 0.7694(2) 0.1988(3) 0.12465(13) 0.0518(7) Uani 1 1 d . . . . .
C42 C 0.7310(2) 0.1518(3) 0.02254(13) 0.0516(7) Uani 1 1 d . . . . .
C43 C 0.6121(2) 0.0964(3) 0.08326(12) 0.0482(6) Uani 1 1 d . . . . .
O5 O 0.0250(19) 0.437(2) 0.1545(10) 0.117(10) Uani 0.160(8) 1 d G . P . .
H5A H 0.015826 0.420845 0.117978 0.175 Uiso 0.160(8) 1 d DG U P . .
H5B H -0.011142 0.381141 0.166160 0.175 Uiso 0.160(8) 1 d G U P . .
H2 H 0.627(3) 0.182(3) 0.1929(16) 0.079(11) Uiso 1 1 d . . . . .
H6 H 0.600(3) 0.065(3) 0.0016(15) 0.063(10) Uiso 1 1 d . . . . .
H7 H 0.847(3) 0.233(3) 0.0661(13) 0.055(9) Uiso 1 1 d . . . . .

loop_
_atom_site_aniso_label
_atom_site_aniso_U_11
_atom_site_aniso_U_22
_atom_site_aniso_U_33
_atom_site_aniso_U_23
_atom_site_aniso_U_13
_atom_site_aniso_U_12
Cl1 0.0837(6) 0.0529(5) 0.1155(8) -0.0057(5) 0.0339(5) -0.0075(4)
Cl2 0.0601(5) 0.1869(14) 0.0937(7) 0.0113(8) 0.0430(5) 0.0114(7)
O4 0.0721(16) 0.0764(17) 0.113(2) 0.0033(15) 0.0476(15) -0.0068(14)
N1 0.0472(13) 0.0631(16) 0.0584(14) -0.0097(12) 0.0199(11) -0.0005(12)
N2 0.0492(13) 0.0592(15) 0.0579(15) -0.0029(12) 0.0200(11) 0.0061(12)
N3 0.0757(17) 0.0512(15) 0.0715(17) 0.0173(13) 0.0345(14) 0.0162(13)
N4 0.0769(18) 0.0596(17) 0.0822(19) 0.0157(15) 0.0372(15) 0.0092(14)
C1 0.0522(16) 0.0502(16) 0.0602(18) -0.0103(14) 0.0242(13) -0.0047(13)
C2 0.0499(16) 0.080(2) 0.0591(18) -0.0053(16) 0.0237(14) -0.0012(16)
C3 0.0551(17) 0.0616(19) 0.0640(18) -0.0134(15) 0.0227(14) -0.0034(14)
C4 0.0497(16) 0.067(2) 0.072(2) -0.0056(17) 0.0200(15) -0.0040(15)
C5 0.0562(17) 0.069(2) 0.0652(19) -0.0181(16) 0.0179(15) -0.0037(16)
C6 0.0468(15) 0.0588(18) 0.0537(16) -0.0093(14) 0.0175(12) -0.0025(13)
C7 0.0514(16) 0.0621(19) 0.0573(17) -0.0008(15) 0.0155(13) -0.0016(14)
C8 0.0515(18) 0.098(3) 0.067(2) 0.010(2) 0.0170(15) -0.0125(18)
C9 0.0458(16) 0.119(3) 0.0562(18) 0.000(2) 0.0212(14) 0.006(2)
C10 0.061(2) 0.101(3) 0.075(2) -0.020(2) 0.0288(18) 0.011(2)
C11 0.0572(18) 0.073(2) 0.078(2) -0.0222(18) 0.0264(16) -0.0020(16)
O1A 0.057(4) 0.056(3) 0.034(6) -0.004(4) 0.012(4) -0.003(3)
O2A 0.061(4) 0.053(3) 0.061(4) 0.001(4) 0.020(4) -0.001(2)
C12A 0.057(5) 0.047(4) 0.079(7) 0.009(4) 0.017(5) -0.001(3)
C13A 0.055(3) 0.055(3) 0.056(3) 0.003(2) 0.010(2) -0.003(3)
C14A 0.056(3) 0.072(4) 0.051(3) 0.002(3) 0.015(2) -0.003(3)
O3A 0.050(3) 0.084(4) 0.091(4) 0.018(3) 0.001(2) 0.001(3)
O1B 0.052(5) 0.058(5) 0.055(6) 0.004(5) 0.016(5) -0.014(4)
O2B 0.063(8) 0.073(6) 0.032(8) -0.019(5) 0.015(6) -0.009(5)
C12B 0.063(6) 0.089(6) 0.053(5) 0.004(4) 0.011(4) -0.021(4)
C13B 0.051(6) 0.082(7) 0.057(7) 0.003(5) 0.013(5) -0.008(5)
C14B 0.061(5) 0.072(5) 0.065(5) 0.002(4) 0.027(4) -0.001(4)
O3B 0.050(5) 0.072(7) 0.145(10) -0.031(8) 0.034(6) -0.011(4)
C15 0.063(2) 0.058(2) 0.102(3) 0.005(2) 0.0222(19) -0.0005(17)
C16 0.079(2) 0.056(2) 0.093(3) 0.0227(19) 0.038(2) 0.0148(17)
C17 0.071(2) 0.061(2) 0.079(2) 0.0195(17) 0.0329(18) 0.0190(17)
C18 0.0674(19) 0.0516(17) 0.0578(17) 0.0078(14) 0.0210(15) 0.0099(15)
C19 0.069(2) 0.064(2) 0.105(3) 0.027(2) 0.016(2) 0.0110(18)
C20 0.058(2) 0.069(2) 0.141(4) 0.024(3) 0.012(2) 0.0138(18)
C21 0.084(2) 0.0514(18) 0.092(3) 0.0115(18) 0.041(2) 0.0130(17)
C22 0.080(2) 0.071(2) 0.108(3) 0.029(2) 0.043(2) 0.018(2)
C23 0.105(3) 0.058(2) 0.094(3) 0.015(2) 0.049(2) 0.010(2)
C24 0.088(2) 0.0550(19) 0.087(2) 0.0222(18) 0.041(2) 0.0199(18)
C25 0.0594(19) 0.072(2) 0.076(2) 0.0077(18) 0.0227(17) -0.0081(17)
C26 0.103(3) 0.099(3) 0.128(4) 0.041(3) 0.060(3) 0.005(3)
S1 0.0594(5) 0.0847(6) 0.0698(5) -0.0130(5) 0.0135(4) -0.0059(4)
S2 0.0763(5) 0.0860(6) 0.0619(5) 0.0103(4) 0.0378(4) 0.0088(5)
S3 0.0603(4) 0.0794(6) 0.0515(4) -0.0022(4) 0.0219(3) -0.0138(4)
N5 0.0501(13) 0.0528(14) 0.0501(13) -0.0004(11) 0.0168(10) 0.0041(11)
N6 0.0549(14) 0.0590(15) 0.0466(13) 0.0005(12) 0.0171(11) -0.0009(12)
N7 0.0501(14) 0.0564(15) 0.0656(16) 0.0028(12) 0.0258(12) 0.0005(12)
C41 0.0499(15) 0.0501(16) 0.0584(17) 0.0030(13) 0.0183(13) 0.0083(13)
C42 0.0535(16) 0.0496(16) 0.0562(16) 0.0075(13) 0.0217(13) 0.0115(13)
C43 0.0543(16) 0.0453(15) 0.0485(15) 0.0047(12) 0.0188(12) 0.0086(12)
O5 0.128(19) 0.118(19) 0.120(17) -0.042(14) 0.062(14) -0.051(14)

loop_
_atom_type_symbol
_atom_type_description
_atom_type_scat_dispersion_real
_atom_type_scat_dispersion_imag
_atom_type_scat_source
C C 0.0181 0.0091 'International Tables Vol C Tables 4.2.6.8 and 6.1.1.4'
H H 0.0000 0.0000 'International Tables Vol C Tables 4.2.6.8 and 6.1.1.4'
Cl Cl 0.3639 0.7018 'International Tables Vol C Tables 4.2.6.8 and 6.1.1.4'
N N 0.0311 0.0180 'International Tables Vol C Tables 4.2.6.8 and 6.1.1.4'
O O 0.0492 0.0322 'International Tables Vol C Tables 4.2.6.8 and 6.1.1.4'
S S 0.3331 0.5567 'International Tables Vol C Tables 4.2.6.8 and 6.1.1.4'

loop_
_geom_angle_atom_site_label_1
_geom_angle_atom_site_label_2
_geom_angle_atom_site_label_3
_geom_angle
_geom_angle_site_symmetry_1
_geom_angle_site_symmetry_3
_geom_angle_publ_flag
C3 N1 C5 108.0(2) . . ?
C3 N1 C2 126.2(3) . . ?
C5 N1 C2 125.8(3) . . ?
C3 N2 C4 107.9(3) . . ?
C3 N2 H2 127(2) . . ?
C4 N2 H2 124(2) . . ?
C18 N3 C21 116.0(3) . . ?
C18 N3 C24 116.3(3) . . ?
C21 N3 C24 111.1(3) . . ?
C25 N4 C23 125.7(3) . . ?
C25 N4 C22 119.9(3) . . ?
C23 N4 C22 113.0(3) . . ?
O1A C1 O2A 111.6(9) . . ?
O1A C1 C2 109.4(8) . . ?
O2A C1 C2 103.3(5) . . ?
O1B C1 C2 116.9(7) . . ?
O1A C1 C6 112.8(10) . . ?
O2A C1 C6 109.6(5) . . ?
O1B C1 C6 112.5(8) . . ?
C2 C1 C6 109.6(2) . . ?
O1B C1 O2B 93.9(14) . . ?
C2 C1 O2B 113.8(13) . . ?
C6 C1 O2B 109.3(15) . . ?
N1 C2 C1 112.6(3) . . ?
N1 C2 H2A 109.1 . . ?
C1 C2 H2A 109.1 . . ?
N1 C2 H2B 109.1 . . ?
C1 C2 H2B 109.1 . . ?
H2A C2 H2B 107.8 . . ?
N2 C3 N1 109.2(3) . . ?
N2 C3 H3 125.4 . . ?
N1 C3 H3 125.4 . . ?
C5 C4 N2 108.1(3) . . ?
C5 C4 H4 126.0 . . ?
N2 C4 H4 126.0 . . ?
C4 C5 N1 106.9(3) . . ?
C4 C5 H5 126.6 . . ?
N1 C5 H5 126.6 . . ?
C11 C6 C7 117.7(3) . . ?
C11 C6 C1 118.6(3) . . ?
C7 C6 C1 123.6(3) . . ?
C8 C7 C6 121.5(3) . . ?
C8 C7 Cl1 116.5(3) . . ?
C6 C7 Cl1 121.9(2) . . ?
C9 C8 C7 118.2(3) . . ?
C9 C8 H8 120.9 . . ?
C7 C8 H8 120.9 . . ?
C10 C9 C8 121.9(3) . . ?
C10 C9 Cl2 119.5(3) . . ?
C8 C9 Cl2 118.6(3) . . ?
C9 C10 C11 119.4(4) . . ?
C9 C10 H10 120.3 . . ?
C11 C10 H10 120.3 . . ?
C10 C11 C6 121.3(4) . . ?
C10 C11 H11 119.4 . . ?
C6 C11 H11 119.4 . . ?
C1 O1A C13A 105.8(13) . . ?
C1 O2A C12A 102.3(7) . . ?
O2A C12A C13A 101.4(7) . . ?
O2A C12A H12A 111.5 . . ?
C13A C12A H12A 111.5 . . ?
O2A C12A H12B 111.5 . . ?
C13A C12A H12B 111.5 . . ?
H12A C12A H12B 109.3 . . ?
C12A C13A O1A 101.7(9) . . ?
C12A C13A C14A 111.0(6) . . ?
O1A C13A C14A 110.1(9) . . ?
C12A C13A H13A 111.2 . . ?
O1A C13A H13A 111.2 . . ?
C14A C13A H13A 111.2 . . ?
O3A C14A C13A 105.2(5) . . ?
O3A C14A H14A 110.7 . . ?
C13A C14A H14A 110.7 . . ?
O3A C14A H14B 110.7 . . ?
C13A C14A H14B 110.7 . . ?
H14A C14A H14B 108.8 . . ?
C14A O3A C15 112.0(5) . . ?
C13B O1B C1 108.6(13) . . ?
C12B O2B C1 109(3) . . ?
O2B C12B C13B 104.5(17) . . ?
O2B C12B H12C 110.8 . . ?
C13B C12B H12C 110.8 . . ?
O2B C12B H12D 110.8 . . ?
C13B C12B H12D 110.8 . . ?
H12C C12B H12D 108.9 . . ?
O1B C13B C12B 107.1(15) . . ?
O1B C13B C14B 108.4(12) . . ?
C12B C13B C14B 115.5(13) . . ?
O1B C13B H13B 108.6 . . ?
C12B C13B H13B 108.6 . . ?
C14B C13B H13B 108.6 . . ?
O3B C14B C13B 112.3(11) . . ?
O3B C14B H14C 109.1 . . ?
C13B C14B H14C 109.1 . . ?
O3B C14B H14D 109.1 . . ?
C13B C14B H14D 109.1 . . ?
H14C C14B H14D 107.9 . . ?
C14B O3B C15 122.1(9) . . ?
C20 C15 C16 118.8(3) . . ?
C20 C15 O3A 112.7(4) . . ?
C16 C15 O3A 127.9(4) . . ?
C20 C15 O3B 129.5(6) . . ?
C16 C15 O3B 110.1(6) . . ?
C15 C16 C17 120.8(3) . . ?
C15 C16 H16 119.6 . . ?
C17 C16 H16 119.6 . . ?
C16 C17 C18 120.7(3) . . ?
C16 C17 H17 119.6 . . ?
C18 C17 H17 119.6 . . ?
C19 C18 C17 117.8(3) . . ?
C19 C18 N3 123.2(3) . . ?
C17 C18 N3 118.9(3) . . ?
C18 C19 C20 121.2(3) . . ?
C18 C19 H19 119.4 . . ?
C20 C19 H19 119.4 . . ?
C15 C20 C19 120.6(3) . . ?
C15 C20 H20 119.7 . . ?
C19 C20 H20 119.7 . . ?
N3 C21 C22 112.8(3) . . ?
N3 C21 H21A 109.0 . . ?
C22 C21 H21A 109.0 . . ?
N3 C21 H21B 109.0 . . ?
C22 C21 H21B 109.0 . . ?
H21A C21 H21B 107.8 . . ?
N4 C22 C21 110.9(3) . . ?
N4 C22 H22A 109.5 . . ?
C21 C22 H22A 109.5 . . ?
N4 C22 H22B 109.5 . . ?
C21 C22 H22B 109.5 . . ?
H22A C22 H22B 108.1 . . ?
N4 C23 C24 111.4(3) . . ?
N4 C23 H23A 109.3 . . ?
C24 C23 H23A 109.3 . . ?
N4 C23 H23B 109.3 . . ?
C24 C23 H23B 109.3 . . ?
H23A C23 H23B 108.0 . . ?
N3 C24 C23 111.5(3) . . ?
N3 C24 H24A 109.3 . . ?
C23 C24 H24A 109.3 . . ?
N3 C24 H24B 109.3 . . ?
C23 C24 H24B 109.3 . . ?
H24A C24 H24B 108.0 . . ?
O4 C25 N4 120.9(3) . . ?
O4 C25 C26 120.3(3) . . ?
N4 C25 C26 118.8(3) . . ?
C25 C26 H26A 109.5 . . ?
C25 C26 H26B 109.5 . . ?
H26A C26 H26B 109.5 . . ?
C25 C26 H26C 109.5 . . ?
H26A C26 H26C 109.5 . . ?
H26B C26 H26C 109.5 . . ?
C43 N5 C41 120.8(2) . . ?
C42 N6 C43 124.2(3) . . ?
C42 N6 H6 117(2) . . ?
C43 N6 H6 118(2) . . ?
C42 N7 C41 124.2(3) . . ?
C42 N7 H7 115(2) . . ?
C41 N7 H7 121(2) . . ?
N5 C41 N7 117.8(3) . . ?
N5 C41 S1 122.0(2) . . ?
N7 C41 S1 120.2(2) . . ?
N7 C42 N6 114.2(3) . . ?
N7 C42 S2 123.6(2) . . ?
N6 C42 S2 122.2(2) . . ?
N5 C43 N6 118.6(3) . . ?
N5 C43 S3 121.8(2) . . ?
N6 C43 S3 119.6(2) . . ?
H5A O5 H5B 102.8 . . ?

loop_
_geom_bond_atom_site_label_1
_geom_bond_atom_site_label_2
_geom_bond_distance
_geom_bond_site_symmetry_2
_geom_bond_publ_flag
Cl1 C7 1.738(3) . ?
Cl2 C9 1.739(3) . ?
O4 C25 1.229(4) . ?
N1 C3 1.332(4) . ?
N1 C5 1.362(4) . ?
N1 C2 1.470(4) . ?
N2 C3 1.318(4) . ?
N2 C4 1.357(4) . ?
N2 H2 0.92(4) . ?
N3 C18 1.417(4) . ?
N3 C21 1.452(4) . ?
N3 C24 1.457(4) . ?
N4 C25 1.339(4) . ?
N4 C23 1.452(5) . ?
N4 C22 1.462(4) . ?
C1 O1A 1.316(18) . ?
C1 O2A 1.382(11) . ?
C1 O1B 1.481(18) . ?
C1 C2 1.519(5) . ?
C1 C6 1.532(4) . ?
C1 O2B 1.59(3) . ?
C2 H2A 0.9700 . ?
C2 H2B 0.9700 . ?
C3 H3 0.9300 . ?
C4 C5 1.345(4) . ?
C4 H4 0.9300 . ?
C5 H5 0.9300 . ?
C6 C11 1.387(4) . ?
C6 C7 1.387(4) . ?
C7 C8 1.387(4) . ?
C8 C9 1.383(6) . ?
C8 H8 0.9300 . ?
C9 C10 1.348(6) . ?
C10 C11 1.385(4) . ?
C10 H10 0.9300 . ?
C11 H11 0.9300 . ?
O1A C13A 1.509(18) . ?
O2A C12A 1.439(9) . ?
C12A C13A 1.495(10) . ?
C12A H12A 0.9700 . ?
C12A H12B 0.9700 . ?
C13A C14A 1.512(7) . ?
C13A H13A 0.9800 . ?
C14A O3A 1.365(9) . ?
C14A H14A 0.9700 . ?
C14A H14B 0.9700 . ?
O3A C15 1.389(6) . ?
O1B C13B 1.434(15) . ?
O2B C12B 1.32(3) . ?
C12B C13B 1.475(19) . ?
C12B H12C 0.9700 . ?
C12B H12D 0.9700 . ?
C13B C14B 1.552(19) . ?
C13B H13B 0.9800 . ?
C14B O3B 1.441(14) . ?
C14B H14C 0.9700 . ?
C14B H14D 0.9700 . ?
O3B C15 1.443(8) . ?
C15 C20 1.367(5) . ?
C15 C16 1.375(5) . ?
C16 C17 1.378(5) . ?
C16 H16 0.9300 . ?
C17 C18 1.386(4) . ?
C17 H17 0.9300 . ?
C18 C19 1.377(5) . ?
C19 C20 1.381(5) . ?
C19 H19 0.9300 . ?
C20 H20 0.9300 . ?
C21 C22 1.476(5) . ?
C21 H21A 0.9700 . ?
C21 H21B 0.9700 . ?
C22 H22A 0.9700 . ?
C22 H22B 0.9700 . ?
C23 C24 1.487(5) . ?
C23 H23A 0.9700 . ?
C23 H23B 0.9700 . ?
C24 H24A 0.9700 . ?
C24 H24B 0.9700 . ?
C25 C26 1.500(5) . ?
C26 H26A 0.9600 . ?
C26 H26B 0.9600 . ?
C26 H26C 0.9600 . ?
S1 C41 1.653(3) . ?
S2 C42 1.655(3) . ?
S3 C43 1.677(3) . ?
N5 C43 1.343(4) . ?
N5 C41 1.359(4) . ?
N6 C42 1.362(4) . ?
N6 C43 1.376(3) . ?
N6 H6 0.87(3) . ?
N7 C42 1.358(4) . ?
N7 C41 1.386(4) . ?
N7 H7 0.81(3) . ?
O5 H5A 0.8678 . ?
O5 H5B 0.8516 . ?

loop_
_geom_hbond_atom_site_label_D
_geom_hbond_atom_site_label_H
_geom_hbond_atom_site_label_A
_geom_hbond_distance_DH
_geom_hbond_distance_HA
_geom_hbond_distance_DA
_geom_hbond_angle_DHA
_geom_hbond_site_symmetry_A
_geom_hbond_publ_flag
N2 H2 N5 0.92(4) 1.82(4) 2.742(3) 175(4) . yes
N6 H6 S3 0.87(3) 2.46(4) 3.320(3) 172(3) 3_655 yes
N7 H7 O4 0.81(3) 1.99(3) 2.803(4) 177(3) 3_765 yes
C8 H8 O5 0.93 2.33 3.18(2) 151.7 2_545 yes
C12A H12B O5 0.97 2.36 3.19(3) 144.2 . yes
C12B H12C O5 0.97 1.98 2.73(3) 132.6 . yes
C13B H13B O5 0.98 2.22 2.89(3) 124.2 . yes
C21 H21A O3A 0.97 2.59 3.507(7) 158.2 3_665 yes

loop_
_geom_torsion_atom_site_label_1
_geom_torsion_atom_site_label_2
_geom_torsion_atom_site_label_3
_geom_torsion_atom_site_label_4
_geom_torsion
_geom_torsion_site_symmetry_1
_geom_torsion_site_symmetry_2
_geom_torsion_site_symmetry_3
_geom_torsion_site_symmetry_4
_geom_torsion_publ_flag
C3 N1 C2 C1 -72.9(4) . . . . ?
C5 N1 C2 C1 104.4(4) . . . . ?
O1A C1 C2 N1 53.4(11) . . . . ?
O2A C1 C2 N1 -65.6(5) . . . . ?
O1B C1 C2 N1 -52.9(8) . . . . ?
C6 C1 C2 N1 177.7(3) . . . . ?
O2B C1 C2 N1 54.9(16) . . . . ?
C4 N2 C3 N1 0.5(4) . . . . ?
C5 N1 C3 N2 -0.7(4) . . . . ?
C2 N1 C3 N2 177.0(3) . . . . ?
C3 N2 C4 C5 0.0(4) . . . . ?
N2 C4 C5 N1 -0.4(4) . . . . ?
C3 N1 C5 C4 0.7(4) . . . . ?
C2 N1 C5 C4 -177.0(3) . . . . ?
O1A C1 C6 C11 -131.6(8) . . . . ?
O2A C1 C6 C11 -6.5(5) . . . . ?
O1B C1 C6 C11 -25.6(7) . . . . ?
C2 C1 C6 C11 106.2(3) . . . . ?
O2B C1 C6 C11 -128.5(14) . . . . ?
O1A C1 C6 C7 49.7(9) . . . . ?
O2A C1 C6 C7 174.8(4) . . . . ?
O1B C1 C6 C7 155.8(6) . . . . ?
C2 C1 C6 C7 -72.4(4) . . . . ?
O2B C1 C6 C7 52.9(14) . . . . ?
C11 C6 C7 C8 0.0(5) . . . . ?
C1 C6 C7 C8 178.6(3) . . . . ?
C11 C6 C7 Cl1 178.9(3) . . . . ?
C1 C6 C7 Cl1 -2.4(4) . . . . ?
C6 C7 C8 C9 0.1(5) . . . . ?
Cl1 C7 C8 C9 -178.9(3) . . . . ?
C7 C8 C9 C10 0.5(5) . . . . ?
C7 C8 C9 Cl2 -179.4(3) . . . . ?
C8 C9 C10 C11 -1.2(6) . . . . ?
Cl2 C9 C10 C11 178.7(3) . . . . ?
C9 C10 C11 C6 1.3(6) . . . . ?
C7 C6 C11 C10 -0.7(5) . . . . ?
C1 C6 C11 C10 -179.4(3) . . . . ?
O2A C1 O1A C13A -14.8(16) . . . . ?
C2 C1 O1A C13A -128.6(9) . . . . ?
C6 C1 O1A C13A 109.2(12) . . . . ?
O1A C1 O2A C12A 36.4(13) . . . . ?
C2 C1 O2A C12A 153.8(6) . . . . ?
C6 C1 O2A C12A -89.4(6) . . . . ?
C1 O2A C12A C13A -40.9(8) . . . . ?
O2A C12A C13A O1A 32.0(11) . . . . ?
O2A C12A C13A C14A -85.1(7) . . . . ?
C1 O1A C13A C12A -11.7(15) . . . . ?
C1 O1A C13A C14A 106.0(13) . . . . ?
C12A C13A C14A O3A -71.3(7) . . . . ?
O1A C13A C14A O3A 176.8(8) . . . . ?
C13A C14A O3A C15 159.2(6) . . . . ?
C2 C1 O1B C13B 150.8(11) . . . . ?
C6 C1 O1B C13B -81.1(13) . . . . ?
O2B C1 O1B C13B 31.6(19) . . . . ?
O1B C1 O2B C12B -42(3) . . . . ?
C2 C1 O2B C12B -163.2(19) . . . . ?
C6 C1 O2B C12B 74(3) . . . . ?
C1 O2B C12B C13B 34(3) . . . . ?
C1 O1B C13B C12B -16.0(17) . . . . ?
C1 O1B C13B C14B -141.2(13) . . . . ?
O2B C12B C13B O1B -12(2) . . . . ?
O2B C12B C13B C14B 109(2) . . . . ?
O1B C13B C14B O3B 68.8(16) . . . . ?
C12B C13B C14B O3B -51.2(16) . . . . ?
C13B C14B O3B C15 178.8(10) . . . . ?
C14A O3A C15 C20 -171.0(5) . . . . ?
C14A O3A C15 C16 18.2(9) . . . . ?
C14B O3B C15 C20 -11.7(15) . . . . ?
C14B O3B C15 C16 153.2(9) . . . . ?
C20 C15 C16 C17 1.8(6) . . . . ?
O3A C15 C16 C17 172.0(5) . . . . ?
O3B C15 C16 C17 -165.0(6) . . . . ?
C15 C16 C17 C18 -2.8(6) . . . . ?
C16 C17 C18 C19 2.1(6) . . . . ?
C16 C17 C18 N3 178.4(3) . . . . ?
C21 N3 C18 C19 -135.8(4) . . . . ?
C24 N3 C18 C19 -2.3(5) . . . . ?
C21 N3 C18 C17 48.1(4) . . . . ?
C24 N3 C18 C17 -178.4(3) . . . . ?
C17 C18 C19 C20 -0.5(6) . . . . ?
N3 C18 C19 C20 -176.5(4) . . . . ?
C16 C15 C20 C19 -0.1(7) . . . . ?
O3A C15 C20 C19 -171.7(5) . . . . ?
O3B C15 C20 C19 163.8(8) . . . . ?
C18 C19 C20 C15 -0.6(7) . . . . ?
C18 N3 C21 C22 -169.0(3) . . . . ?
C24 N3 C21 C22 55.2(4) . . . . ?
C25 N4 C22 C21 -140.4(4) . . . . ?
C23 N4 C22 C21 52.5(5) . . . . ?
N3 C21 C22 N4 -53.4(5) . . . . ?
C25 N4 C23 C24 140.6(4) . . . . ?
C22 N4 C23 C24 -53.1(5) . . . . ?
C18 N3 C24 C23 169.5(3) . . . . ?
C21 N3 C24 C23 -54.8(4) . . . . ?
N4 C23 C24 N3 54.0(5) . . . . ?
C23 N4 C25 O4 169.5(4) . . . . ?
C22 N4 C25 O4 4.1(6) . . . . ?
C23 N4 C25 C26 -11.8(6) . . . . ?
C22 N4 C25 C26 -177.2(4) . . . . ?
C43 N5 C41 N7 2.5(4) . . . . ?
C43 N5 C41 S1 -177.6(2) . . . . ?
C42 N7 C41 N5 -4.2(4) . . . . ?
C42 N7 C41 S1 175.9(2) . . . . ?
C41 N7 C42 N6 2.6(4) . . . . ?
C41 N7 C42 S2 -177.1(2) . . . . ?
C43 N6 C42 N7 0.6(4) . . . . ?
C43 N6 C42 S2 -179.6(2) . . . . ?
C41 N5 C43 N6 0.4(4) . . . . ?
C41 N5 C43 S3 -179.5(2) . . . . ?
C42 N6 C43 N5 -2.1(4) . . . . ?
C42 N6 C43 S3 177.8(2) . . . . ?
